data_7245142
loop_
_publ_author_name
'Jin, Guan-Yu'
'Zhang, Lan'
'Hu, Fu-Zhen'
'Hu, Cong'
'Lu, Yan-Lei'
'Li, Ying-Yu'
'Han, Hong-Liang'
'Liu, Jian-Ming'
'Yang, Yu-Ping'
'Jin, Qiong-Hua'
'Li, Xing-Ru'

_publ_section_title
;
 Photocatalysis, terahertz time domain spectroscopy and weak interactions
 of six polyoxometalate-based lanthanide phosphine oxide complexes
;
_journal_name_full CrystEngComm
_journal_paper_doi 10.1039/D2CE00779G
_journal_year 2022
_chemical_formula_moiety 'C72 H66 Nd O7 P4, Mo12 O40 P, 4(C2 H3 N)'
_chemical_formula_sum 'C80 H78 Mo12 N4 Nd O47 P5'
_chemical_formula_weight 3297.83
_space_group_crystal_system orthorhombic
_space_group_IT_number 60
_space_group_name_Hall '-P 2n 2ab'
_space_group_name_H-M_alt 'P b c n'
_atom_sites_solution_hydrogens mixed
_audit_creation_date 2020-12-10
_audit_creation_method
;
Olex2 1.2
(compiled 2018.05.29 svn.r3508 for OlexSys, GUI svn.r5506)
;
_audit_update_record
;
2021-06-16 deposited with the CCDC.	2022-06-27 downloaded from the CCDC.
;
_cell_angle_alpha 90
_cell_angle_beta 90
_cell_angle_gamma 90
_cell_formula_units_Z 4
_cell_length_a 21.4967(3)
_cell_length_b 17.7167(3)
_cell_length_c 27.0552(4)
_cell_measurement_reflns_used 42826
_cell_measurement_temperature 293(2)
_cell_measurement_theta_max 73.84
_cell_measurement_theta_min 5.05
_cell_volume 10304.0(3)
_computing_molecular_graphics 'Olex2 (Dolomanov et al., 2009)'
_computing_publication_material 'Olex2 (Dolomanov et al., 2009)'
_computing_structure_refinement 'ShelXL (Sheldrick, 2015)'
_diffrn_ambient_temperature 293(2)
_diffrn_measured_fraction_theta_full 0.974
_diffrn_measured_fraction_theta_max 0.999
_diffrn_measurement_device_type 'XtaLAB AFC12 (RINC): Kappa dual home/near'
_diffrn_radiation_type CuK\a
_diffrn_radiation_wavelength 1.54184
_diffrn_reflns_av_R_equivalents 0.1628
_diffrn_reflns_av_unetI/netI 0.0843
_diffrn_reflns_Laue_measured_fraction_full 0.974
_diffrn_reflns_Laue_measured_fraction_max 0.999
_diffrn_reflns_limit_h_max 25
_diffrn_reflns_limit_h_min -25
_diffrn_reflns_limit_k_max 20
_diffrn_reflns_limit_k_min -20
_diffrn_reflns_limit_l_max 32
_diffrn_reflns_limit_l_min -20
_diffrn_reflns_number 35753
_diffrn_reflns_point_group_measured_fraction_full 0.974
_diffrn_reflns_point_group_measured_fraction_max 0.999
_diffrn_reflns_theta_full 67.684
_diffrn_reflns_theta_max 66.595
_diffrn_reflns_theta_min 3.622
_exptl_absorpt_coefficient_mu 16.833
_exptl_crystal_colour green
_exptl_crystal_density_diffrn 2.126
_exptl_crystal_description block
_exptl_crystal_F_000 6404
_refine_diff_density_max 4.442
_refine_diff_density_min -5.781
_refine_diff_density_rms 0.370
_refine_ls_extinction_method none
_refine_ls_goodness_of_fit_ref 1.090
_refine_ls_hydrogen_treatment mixed
_refine_ls_matrix_type full
_refine_ls_number_parameters 698
_refine_ls_number_reflns 9104
_refine_ls_number_restraints 170
_refine_ls_restrained_S_all 1.105
_refine_ls_R_factor_all 0.0928
_refine_ls_R_factor_gt 0.0894
_refine_ls_shift/su_max 0.001
_refine_ls_shift/su_mean 0.000
_refine_ls_structure_factor_coef Fsqd
_refine_ls_weighting_details
;
 w=1/[\s^2^(Fo^2^)+(0.1610P)^2^+115.3913P]
 where P=(Fo^2^+2Fc^2^)/3
;
_refine_ls_weighting_scheme calc
_refine_ls_wR_factor_gt 0.2392
_refine_ls_wR_factor_ref 0.2428
_reflns_Friedel_coverage 0.000
_reflns_number_gt 8422
_reflns_number_total 9104
_reflns_threshold_expression 'I > 2\s(I)'
_cod_data_source_file d2ce00779g2.cif
_cod_data_source_block lu-242
_cod_database_code 7245142
_shelxl_version_number 2013-2
_shelx_space_group_comment
;
The symmetry employed for this shelxl refinement is uniquely defined
by the following loop, which should always be used as a source of
symmetry information in preference to the above space-group names.
They are only intended as comments.
;
_olex2_refinement_description
;
1. Fixed Uiso
 At 1.2 times of:
  All C(H) groups
 At 1.5 times of:
  All C(H,H,H) groups
2. Restrained distances
 Mo2-O20
 1.646 with sigma of 0.02
 O3-H3A = O3-H3B
 0.85 with sigma of 0.03
 H3A-H3B
 1.35 with sigma of 0.02
 O4-H4A = O4-H4B
 0.85 with sigma of 0.03
 H4A-H4B
 1.35 with sigma of 0.02
3. Rigid bond restraints
 O25, P1
 with sigma for 1-2 distances of 0.01 and sigma for 1-3 distances of 0.01
4. Uiso/Uaniso restraints and constraints
Uanis(O1) \\sim Ueq, Uanis(O2) \\sim Ueq, Uanis(O17) \\sim Ueq, Uanis(O3) \\sim
Ueq, Uanis(O16) \\sim Ueq, Uanis(O4) \\sim Ueq, Uanis(O21) \\sim Ueq,
Uanis(O12) \\sim Ueq, Uanis(O8) \\sim Ueq, Uanis(O18) \\sim Ueq, Uanis(O9)
\\sim Ueq, Uanis(O15) \\sim Ueq, Uanis(O26) \\sim Ueq, Uanis(O5) \\sim Ueq,
Uanis(O10) \\sim Ueq, Uanis(O11) \\sim Ueq, Uanis(O14) \\sim Ueq, Uanis(O6)
\\sim Ueq, Uanis(O7) \\sim Ueq, Uanis(O20) \\sim Ueq, Uanis(O19) \\sim Ueq,
Uanis(O13) \\sim Ueq, Uanis(O22) \\sim Ueq, Uanis(O23) \\sim Ueq, Uanis(O25)
\\sim Ueq, Uanis(O24) \\sim Ueq, Uanis(C6) \\sim Ueq: with sigma of 0.01 and
sigma for terminal atoms of 0.02
Uanis(O23) \\sim Ueq, Uanis(O22) \\sim Ueq, Uanis(O24) \\sim Ueq: with sigma of
0.001 and sigma for terminal atoms of 0.002
5. Others
 Fixed Sof: H4A(0.5) H4B(0.5) O22(0.5) O23(0.5) O25(0.5) O24(0.5)
6.a Riding coordinates:
 O3(H3A,H3B), O4(H4A,H4B)
6.b Aromatic/amide H refined with riding coordinates:
 C32(H32), C14(H14), C36(H36), C24(H24), C10(H10), C2(H2), C16(H16), C28(H28),
 C6(H6), C33(H33), C34(H34), C4(H4), C17(H17), C35(H35), C26(H26), C20(H20),
 C22(H22), C15(H15), C8(H8), C23(H23), C18(H18), C11(H11), C9(H9), C12(H12),
 C21(H21), C30(H30), C5(H5), C3(H3), C29(H29), C27(H27)
6.c Idealised Me refined as rotating group:
 C1S(H1SA,H1SB,H1SC), C3S(H3SA,H3SB,H3SC)
;
_olex2_submission_special_instructions 'No special instructions were received'

loop_
_space_group_symop_operation_xyz
'x, y, z'
'-x+1/2, -y+1/2, z+1/2'
'-x, y, -z+1/2'
'x+1/2, -y+1/2, -z'
'-x, -y, -z'
'x-1/2, y-1/2, -z-1/2'
'x, -y, z-1/2'
'-x-1/2, y-1/2, z'

loop_
_atom_site_label
_atom_site_type_symbol
_atom_site_fract_x
_atom_site_fract_y
_atom_site_fract_z
_atom_site_U_iso_or_equiv
_atom_site_adp_type
_atom_site_occupancy
_atom_site_site_symmetry_order
_atom_site_calc_flag
_atom_site_refinement_flags_posn
_atom_site_refinement_flags_adp
_atom_site_refinement_flags_occupancy
_atom_site_disorder_assembly
_atom_site_disorder_group
Nd1 Nd 0.5000 0.58579(4) 0.2500 0.0129(2) Uani 1 2 d S T P . .
Mo6 Mo 0.41357(4) 0.83386(5) 0.52899(3) 0.0180(2) Uani 1 1 d . . . . .
Mo1 Mo 0.40939(4) 0.99325(5) 0.61039(3) 0.0182(2) Uani 1 1 d . . . . .
Mo2 Mo 0.48507(4) 0.85510(5) 0.41058(3) 0.0211(3) Uani 1 1 d D . . . .
Mo3 Mo 0.54836(5) 0.88425(5) 0.59895(3) 0.0225(3) Uani 1 1 d . . . . .
Mo4 Mo 0.64724(4) 1.03244(6) 0.55661(3) 0.0231(3) Uani 1 1 d . . . . .
Mo5 Mo 0.62336(4) 0.86881(5) 0.48238(4) 0.0229(3) Uani 1 1 d . . . . .
P1 P 0.5000 1.0000 0.5000 0.0123(7) Uani 1 2 d S TU P . .
P2 P 0.67676(12) 0.60688(15) 0.23696(9) 0.0156(5) Uani 1 1 d . . . . .
P3 P 0.45668(13) 0.42810(15) 0.15866(9) 0.0182(6) Uani 1 1 d . . . . .
O1 O 0.6074(4) 0.6003(4) 0.2383(3) 0.0216(16) Uani 1 1 d . U . . .
O2 O 0.4815(4) 0.4880(4) 0.1931(3) 0.0241(17) Uani 1 1 d . U . . .
O17 O 0.4867(5) 0.9373(6) 0.6292(4) 0.043(2) Uani 1 1 d . U . . .
O3 O 0.5029(4) 0.6390(5) 0.3350(3) 0.0238(18) Uani 1 1 d D U . . .
H3A H 0.5190 0.6812 0.3279 0.4(4) Uiso 1 1 d DR . . . .
H3B H 0.4644 0.6433 0.3324 0.03(4) Uiso 1 1 d DR . . . .
O16 O 0.5708(5) 0.8254(5) 0.6432(3) 0.034(2) Uani 1 1 d . U . . .
O4 O 0.5000 0.7265(7) 0.2500 0.032(3) Uani 1 2 d DS TU P . .
H4A H 0.4699 0.7378 0.2302 0.09(16) Uiso 0.5 1 d DR . . . .
H4B H 0.5316 0.7497 0.2395 0.06(12) Uiso 0.5 1 d DR . . . .
O21 O 0.6837(4) 0.8119(5) 0.4739(3) 0.033(2) Uani 1 1 d . U . . .
O12 O 0.5628(5) 0.8253(7) 0.4459(5) 0.061(3) Uani 1 1 d . U . . .
O8 O 0.4813(5) 0.8233(6) 0.5675(4) 0.048(3) Uani 1 1 d . U . . .
O18 O 0.3832(5) 0.9091(6) 0.5797(4) 0.051(3) Uani 1 1 d . U . . .
O9 O 0.4494(5) 0.8063(7) 0.4715(4) 0.053(3) Uani 1 1 d . U . . .
O15 O 0.6462(5) 1.1056(7) 0.5099(4) 0.054(3) Uani 1 1 d . U . . .
O26 O 0.7133(4) 1.0486(6) 0.5860(3) 0.038(2) Uani 1 1 d . U . . .
O5 O 0.3719(4) 0.9900(7) 0.6630(3) 0.047(3) Uani 1 1 d . U . . .
O10 O 0.4107(5) 0.9035(7) 0.4047(4) 0.048(3) Uani 1 1 d . U . . .
O11 O 0.5317(5) 0.9206(7) 0.3762(5) 0.061(3) Uani 1 1 d . U . . .
O14 O 0.5939(6) 0.8414(6) 0.5409(4) 0.062(3) Uani 1 1 d . U . . .
O6 O 0.3645(5) 1.0590(7) 0.5741(5) 0.057(3) Uani 1 1 d . U . . .
O7 O 0.3702(5) 0.7606(5) 0.5440(5) 0.047(3) Uani 1 1 d . U . . .
O20 O 0.4796(5) 0.7829(6) 0.3708(3) 0.045(2) Uani 1 1 d D U . . .
O19 O 0.6084(6) 0.9572(6) 0.6016(4) 0.062(3) Uani 1 1 d . U . . .
C13 C 0.3875(5) 0.4597(7) 0.1267(4) 0.019(2) Uani 1 1 d . . . . .
C7 C 0.4364(5) 0.3444(6) 0.1926(4) 0.019(2) Uani 1 1 d . . . . .
C32 C 0.7650(6) 0.6563(7) 0.3055(4) 0.026(2) Uani 1 1 d . . . . .
H32 H 0.7940 0.6279 0.2881 0.031 Uiso 1 1 calc R . . . .
C14 C 0.3408(6) 0.4081(7) 0.1155(4) 0.025(2) Uani 1 1 d . . . . .
H14 H 0.3446 0.3575 0.1240 0.030 Uiso 1 1 calc R . . . .
C19 C 0.7140(5) 0.5156(6) 0.2370(4) 0.016(2) Uani 1 1 d . . . . .
C25 C 0.7006(5) 0.6559(7) 0.1815(4) 0.021(2) Uani 1 1 d . . . . .
C31 C 0.7031(5) 0.6593(6) 0.2898(4) 0.019(2) Uani 1 1 d . . . . .
C36 C 0.6608(5) 0.7049(7) 0.3149(4) 0.025(2) Uani 1 1 d . . . . .
H36 H 0.6198 0.7083 0.3042 0.030 Uiso 1 1 calc R . . . .
C24 C 0.7327(5) 0.4821(7) 0.2812(4) 0.025(2) Uani 1 1 d . . . . .
H24 H 0.7300 0.5090 0.3106 0.030 Uiso 1 1 calc R . . . .
O13 O 0.6664(6) 0.9542(7) 0.5153(4) 0.064(3) Uani 1 1 d . U . . .
C10 C 0.4059(6) 0.2175(8) 0.2486(4) 0.027(3) Uani 1 1 d . . . . .
H10 H 0.3981 0.1752 0.2680 0.032 Uiso 1 1 calc R . . . .
C1 C 0.5138(6) 0.4022(7) 0.1133(4) 0.023(2) Uani 1 1 d . . . . .
C2 C 0.5766(6) 0.4076(7) 0.1245(4) 0.029(3) Uani 1 1 d . . . . .
H2 H 0.5890 0.4249 0.1554 0.035 Uiso 1 1 calc R . . . .
C16 C 0.2823(6) 0.5090(8) 0.0776(4) 0.033(3) Uani 1 1 d . . . . .
H16 H 0.2472 0.5260 0.0609 0.039 Uiso 1 1 calc R . . . .
C28 C 0.7356(6) 0.7358(9) 0.0984(4) 0.037(3) Uani 1 1 d . . . . .
H28 H 0.7467 0.7602 0.0693 0.045 Uiso 1 1 calc R . . . .
C6 C 0.4968(6) 0.3715(7) 0.0673(5) 0.031(3) Uani 1 1 d . U . . .
H6 H 0.4550 0.3675 0.0588 0.037 Uiso 1 1 calc R . . . .
C33 C 0.7829(6) 0.6961(8) 0.3476(5) 0.033(3) Uani 1 1 d . . . . .
H33 H 0.8237 0.6938 0.3588 0.039 Uiso 1 1 calc R . . . .
C34 C 0.7395(6) 0.7386(7) 0.3722(4) 0.032(3) Uani 1 1 d . . . . .
H34 H 0.7511 0.7640 0.4008 0.038 Uiso 1 1 calc R . . . .
C4 C 0.6030(8) 0.3562(8) 0.0458(5) 0.040(3) Uani 1 1 d . . . . .
H4 H 0.6332 0.3410 0.0233 0.048 Uiso 1 1 calc R . . . .
C17 C 0.3295(6) 0.5589(8) 0.0888(5) 0.031(3) Uani 1 1 d . . . . .
H17 H 0.3258 0.6092 0.0796 0.037 Uiso 1 1 calc R . . . .
C35 C 0.6802(7) 0.7448(7) 0.3559(5) 0.033(3) Uani 1 1 d . . . . .
H35 H 0.6524 0.7761 0.3724 0.039 Uiso 1 1 calc R . . . .
C26 C 0.7618(6) 0.6562(10) 0.1653(6) 0.051(4) Uani 1 1 d . . . . .
H26 H 0.7918 0.6289 0.1825 0.061 Uiso 1 1 calc R . . . .
C20 C 0.7211(6) 0.4769(7) 0.1928(4) 0.030(3) Uani 1 1 d . . . . .
H20 H 0.7104 0.4997 0.1631 0.036 Uiso 1 1 calc R . . . .
C22 C 0.7624(7) 0.3694(8) 0.2372(6) 0.037(3) Uani 1 1 d . . . . .
H22 H 0.7788 0.3208 0.2373 0.045 Uiso 1 1 calc R . . . .
C15 C 0.2866(6) 0.4358(8) 0.0905(5) 0.034(3) Uani 1 1 d . . . . .
H15 H 0.2542 0.4029 0.0832 0.040 Uiso 1 1 calc R . . . .
C8 C 0.4504(6) 0.2737(7) 0.1752(4) 0.026(3) Uani 1 1 d . . . . .
H8 H 0.4712 0.2683 0.1453 0.032 Uiso 1 1 calc R . . . .
C23 C 0.7553(6) 0.4095(8) 0.2814(5) 0.032(3) Uani 1 1 d . . . . .
H23 H 0.7660 0.3868 0.3112 0.039 Uiso 1 1 calc R . . . .
C18 C 0.3812(6) 0.5355(7) 0.1133(5) 0.030(3) Uani 1 1 d . . . . .
H18 H 0.4124 0.5699 0.1211 0.036 Uiso 1 1 calc R . . . .
C2S C 0.5874(7) 0.9044(11) 0.2258(6) 0.047(4) Uani 1 1 d . . . . .
C11 C 0.3904(7) 0.2887(8) 0.2655(5) 0.038(3) Uani 1 1 d . . . . .
H11 H 0.3695 0.2944 0.2953 0.046 Uiso 1 1 calc R . . . .
C1S C 0.5951(10) 0.9854(11) 0.2173(7) 0.068(6) Uani 1 1 d . . . . .
H1SA H 0.5551 1.0096 0.2185 0.101 Uiso 1 1 calc GR . . . .
H1SB H 0.6136 0.9935 0.1855 0.101 Uiso 1 1 calc GR . . . .
H1SC H 0.6215 1.0063 0.2425 0.101 Uiso 1 1 calc GR . . . .
C9 C 0.4336(7) 0.2098(8) 0.2021(5) 0.038(3) Uani 1 1 d . . . . .
H9 H 0.4408 0.1620 0.1892 0.045 Uiso 1 1 calc R . . . .
C12 C 0.4060(7) 0.3511(8) 0.2378(5) 0.035(3) Uani 1 1 d . . . . .
H12 H 0.3959 0.3989 0.2496 0.042 Uiso 1 1 calc R . . . .
C21 C 0.7447(6) 0.4032(7) 0.1934(5) 0.031(3) Uani 1 1 d . . . . .
H21 H 0.7485 0.3767 0.1639 0.038 Uiso 1 1 calc R . . . .
C30 C 0.6585(6) 0.6980(9) 0.1576(5) 0.040(4) Uani 1 1 d . . . . .
H30 H 0.6177 0.6999 0.1689 0.048 Uiso 1 1 calc R . . . .
N1S N 0.5804(7) 0.8436(10) 0.2330(8) 0.071(5) Uani 1 1 d . . . . .
C5 C 0.5420(7) 0.3470(9) 0.0344(5) 0.041(3) Uani 1 1 d . . . . .
H5 H 0.5306 0.3244 0.0048 0.049 Uiso 1 1 calc R . . . .
C3 C 0.6209(6) 0.3873(9) 0.0896(6) 0.042(4) Uani 1 1 d . . . . .
H3 H 0.6629 0.3949 0.0962 0.051 Uiso 1 1 calc R . . . .
O22 O 0.5570(6) 0.9610(7) 0.5259(5) 0.010(3) Uani 0.5 1 d . U . . .
N2S N 0.4440(10) 0.5902(11) 0.4209(6) 0.081(6) Uani 1 1 d . . . . .
C4S C 0.4005(12) 0.5852(10) 0.4428(6) 0.065(6) Uani 1 1 d . . . . .
C29 C 0.6762(7) 0.7404(10) 0.1146(6) 0.051(4) Uani 1 1 d . . . . .
H29 H 0.6473 0.7704 0.0982 0.062 Uiso 1 1 calc R . . . .
C27 C 0.7788(7) 0.6970(12) 0.1233(6) 0.063(5) Uani 1 1 d . . . . .
H27 H 0.8199 0.6972 0.1127 0.075 Uiso 1 1 calc R . . . .
O23 O 0.5335(6) 0.9532(7) 0.4590(5) 0.013(3) Uani 0.5 1 d . U . . .
O25 O 0.5421(6) 1.0618(8) 0.5181(5) 0.016(3) Uani 0.5 1 d . U . . .
C3S C 0.3460(19) 0.5776(17) 0.4723(10) 0.149(17) Uani 1 1 d . . . . .
H3SA H 0.3498 0.5340 0.4931 0.223 Uiso 1 1 calc GR . . . .
H3SB H 0.3103 0.5720 0.4512 0.223 Uiso 1 1 calc GR . . . .
H3SC H 0.3410 0.6218 0.4925 0.223 Uiso 1 1 calc GR . . . .
O24 O 0.4768(6) 0.9514(7) 0.5402(5) 0.012(3) Uani 0.5 1 d . U . . .

loop_
_atom_site_aniso_label
_atom_site_aniso_U_11
_atom_site_aniso_U_22
_atom_site_aniso_U_33
_atom_site_aniso_U_23
_atom_site_aniso_U_13
_atom_site_aniso_U_12
Nd1 0.0143(4) 0.0164(4) 0.0081(4) 0.000 -0.0009(3) 0.000
Mo6 0.0202(5) 0.0196(4) 0.0143(4) 0.0036(3) 0.0017(3) -0.0032(3)
Mo1 0.0191(5) 0.0314(5) 0.0040(4) 0.0037(3) 0.0037(3) 0.0020(4)
Mo2 0.0283(5) 0.0222(5) 0.0128(4) -0.0089(3) -0.0065(3) 0.0027(4)
Mo3 0.0405(6) 0.0235(5) 0.0035(4) 0.0037(3) 0.0012(3) 0.0015(4)
Mo4 0.0183(5) 0.0407(5) 0.0102(4) -0.0089(4) -0.0001(3) -0.0073(4)
Mo5 0.0189(5) 0.0216(5) 0.0280(5) -0.0030(4) 0.0089(4) 0.0017(4)
P1 0.0146(17) 0.0167(16) 0.0055(16) 0.0003(14) 0.0030(12) -0.0019(13)
P2 0.0139(12) 0.0234(12) 0.0093(11) 0.0006(11) 0.0003(10) 0.0012(11)
P3 0.0215(13) 0.0232(13) 0.0099(12) -0.0053(10) -0.0005(10) -0.0010(11)
O1 0.021(4) 0.025(4) 0.018(3) -0.005(3) 0.004(3) 0.000(3)
O2 0.026(4) 0.025(4) 0.022(4) -0.003(3) -0.004(3) 0.001(3)
O17 0.040(5) 0.043(5) 0.046(5) -0.019(4) -0.027(4) 0.017(4)
O3 0.031(5) 0.025(4) 0.015(4) -0.007(3) -0.004(3) 0.008(3)
O16 0.046(5) 0.041(5) 0.016(4) 0.000(4) -0.013(4) 0.018(4)
O4 0.037(7) 0.029(6) 0.031(7) 0.000 0.006(6) 0.000
O21 0.026(4) 0.029(4) 0.044(5) 0.005(4) 0.006(4) 0.008(4)
O12 0.048(5) 0.060(6) 0.075(7) 0.043(5) -0.032(5) -0.016(5)
O8 0.042(5) 0.055(5) 0.047(5) -0.030(5) -0.018(4) 0.019(4)
O18 0.044(5) 0.055(5) 0.053(6) -0.033(5) -0.015(4) 0.017(4)
O9 0.053(6) 0.075(6) 0.032(5) 0.018(5) 0.002(4) 0.038(5)
O15 0.061(6) 0.080(6) 0.021(4) 0.006(5) 0.012(4) 0.041(5)
O26 0.021(4) 0.074(6) 0.017(4) -0.002(4) -0.012(3) -0.003(4)
O5 0.028(5) 0.097(8) 0.018(4) -0.011(5) 0.010(4) -0.012(5)
O10 0.049(5) 0.069(6) 0.026(4) 0.019(4) 0.015(4) 0.030(5)
O11 0.042(5) 0.054(6) 0.087(7) 0.028(5) -0.035(5) -0.014(5)
O14 0.089(7) 0.054(6) 0.043(5) -0.034(5) 0.040(5) -0.039(5)
O6 0.045(5) 0.058(6) 0.069(6) 0.037(5) -0.032(5) -0.023(5)
O7 0.034(5) 0.025(4) 0.083(7) -0.006(5) 0.015(5) -0.003(4)
O20 0.066(6) 0.046(5) 0.023(5) -0.005(4) -0.001(4) 0.001(5)
O19 0.091(7) 0.049(5) 0.044(5) -0.024(5) 0.054(5) -0.029(5)
C13 0.023(5) 0.030(6) 0.005(4) -0.009(4) -0.001(4) 0.001(5)
C7 0.020(5) 0.029(6) 0.008(5) 0.003(4) -0.004(4) -0.009(5)
C32 0.023(6) 0.033(6) 0.022(6) -0.005(5) -0.003(5) 0.006(5)
C14 0.033(6) 0.028(6) 0.012(5) 0.006(5) 0.002(5) -0.006(5)
C19 0.024(5) 0.018(5) 0.007(4) 0.005(4) 0.003(4) 0.012(4)
C25 0.015(5) 0.035(6) 0.014(5) 0.009(5) 0.004(4) -0.003(5)
C31 0.020(5) 0.027(5) 0.009(5) -0.004(4) 0.000(4) -0.004(5)
C36 0.021(6) 0.027(6) 0.026(6) -0.002(5) 0.006(5) 0.009(5)
C24 0.023(6) 0.034(6) 0.018(5) 0.000(5) -0.003(4) 0.007(5)
O13 0.093(7) 0.062(6) 0.039(5) -0.023(5) 0.053(5) -0.038(6)
C10 0.034(7) 0.032(6) 0.014(6) 0.007(5) -0.008(4) -0.009(6)
C1 0.029(6) 0.022(5) 0.019(6) -0.009(5) 0.005(5) 0.003(5)
C2 0.030(6) 0.043(7) 0.013(5) -0.002(5) 0.002(5) -0.002(6)
C16 0.032(7) 0.051(8) 0.015(6) -0.007(5) -0.006(5) 0.010(6)
C28 0.035(7) 0.060(9) 0.017(6) 0.024(6) 0.007(5) 0.000(7)
C6 0.030(6) 0.031(5) 0.031(6) -0.018(5) -0.003(5) -0.007(5)
C33 0.035(7) 0.040(7) 0.023(6) 0.001(6) -0.012(5) -0.004(6)
C34 0.046(8) 0.030(6) 0.019(6) -0.011(5) -0.001(5) -0.010(6)
C4 0.055(9) 0.042(7) 0.022(6) 0.005(6) 0.018(6) -0.002(7)
C17 0.028(6) 0.041(7) 0.024(6) -0.007(6) -0.004(5) 0.001(6)
C35 0.043(8) 0.032(6) 0.023(6) -0.006(5) 0.010(5) -0.010(6)
C26 0.022(7) 0.070(10) 0.060(10) 0.049(9) 0.009(6) 0.014(7)
C20 0.042(7) 0.032(6) 0.016(6) 0.007(5) 0.002(5) 0.002(6)
C22 0.036(7) 0.029(6) 0.047(8) 0.009(6) 0.007(6) 0.005(6)
C15 0.025(6) 0.040(7) 0.036(7) 0.004(6) -0.010(5) -0.005(6)
C8 0.032(6) 0.028(6) 0.019(6) -0.009(5) 0.018(5) -0.001(5)
C23 0.027(6) 0.045(7) 0.025(6) 0.010(6) 0.000(5) 0.005(6)
C18 0.023(6) 0.029(6) 0.038(7) -0.003(6) -0.012(5) -0.003(5)
C2S 0.035(8) 0.077(12) 0.029(7) 0.009(8) -0.005(6) -0.018(8)
C11 0.049(8) 0.049(8) 0.016(6) 0.008(6) 0.005(6) 0.003(7)
C1S 0.081(13) 0.079(13) 0.043(10) 0.020(9) -0.037(9) -0.019(11)
C9 0.049(8) 0.031(6) 0.033(7) -0.009(6) 0.016(6) 0.006(6)
C12 0.058(9) 0.030(6) 0.016(6) -0.003(5) 0.009(6) 0.005(6)
C21 0.043(7) 0.029(6) 0.023(6) -0.004(5) 0.006(5) 0.008(6)
C30 0.022(6) 0.057(8) 0.040(7) 0.036(7) 0.016(6) 0.014(6)
N1S 0.047(9) 0.067(11) 0.100(14) 0.003(10) -0.004(9) -0.021(8)
C5 0.042(8) 0.054(9) 0.026(7) -0.016(6) -0.003(6) 0.007(7)
C3 0.024(6) 0.058(9) 0.045(8) -0.022(7) 0.010(6) 0.005(6)
O22 0.010(3) 0.010(3) 0.010(3) 0.0000(10) -0.0002(10) -0.0001(10)
N2S 0.124(16) 0.082(12) 0.039(9) -0.001(8) 0.029(10) -0.003(11)
C4S 0.125(18) 0.048(9) 0.023(8) 0.014(7) 0.017(10) 0.001(10)
C29 0.039(8) 0.061(10) 0.053(9) 0.047(8) 0.002(7) 0.002(7)
C27 0.028(7) 0.104(14) 0.055(10) 0.037(10) 0.021(7) 0.023(9)
O23 0.013(3) 0.014(3) 0.013(3) 0.0004(10) 0.0002(10) -0.0002(10)
O25 0.016(6) 0.016(5) 0.015(6) -0.006(5) 0.008(5) 0.001(5)
C3S 0.26(4) 0.10(2) 0.084(19) -0.016(16) 0.12(2) -0.05(3)
O24 0.012(3) 0.012(3) 0.012(3) 0.0001(10) 0.0003(10) 0.0001(10)

loop_
_atom_type_symbol
_atom_type_description
_atom_type_scat_dispersion_real
_atom_type_scat_dispersion_imag
_atom_type_scat_source
C C 0.0181 0.0091 'International Tables Vol C Tables 4.2.6.8 and 6.1.1.4'
H H 0.0000 0.0000 'International Tables Vol C Tables 4.2.6.8 and 6.1.1.4'
Mo Mo -0.0483 2.7339 'International Tables Vol C Tables 4.2.6.8 and 6.1.1.4'
N N 0.0311 0.0180 'International Tables Vol C Tables 4.2.6.8 and 6.1.1.4'
Nd Nd -3.1807 10.9079 'International Tables Vol C Tables 4.2.6.8 and 6.1.1.4'
O O 0.0492 0.0322 'International Tables Vol C Tables 4.2.6.8 and 6.1.1.4'
P P 0.2955 0.4335 'International Tables Vol C Tables 4.2.6.8 and 6.1.1.4'

loop_
_geom_angle_atom_site_label_1
_geom_angle_atom_site_label_2
_geom_angle_atom_site_label_3
_geom_angle
_geom_angle_site_symmetry_1
_geom_angle_site_symmetry_3
_geom_angle_publ_flag
O1 Nd1 O1 167.4(4) 3_655 . ?
O1 Nd1 O2 90.2(3) . 3_655 ?
O1 Nd1 O2 99.1(3) . . ?
O1 Nd1 O2 99.1(3) 3_655 3_655 ?
O1 Nd1 O2 90.2(3) 3_655 . ?
O1 Nd1 O3 81.8(3) 3_655 . ?
O1 Nd1 O3 81.8(3) . 3_655 ?
O1 Nd1 O3 93.4(3) 3_655 3_655 ?
O1 Nd1 O3 93.4(3) . . ?
O1 Nd1 O4 83.70(19) 3_655 . ?
O1 Nd1 O4 83.70(19) . . ?
O2 Nd1 O2 85.0(4) 3_655 . ?
O2 Nd1 O3 152.7(3) . . ?
O2 Nd1 O3 70.7(3) 3_655 . ?
O2 Nd1 O3 152.7(3) 3_655 3_655 ?
O2 Nd1 O3 70.7(3) . 3_655 ?
O2 Nd1 O4 137.48(19) 3_655 . ?
O2 Nd1 O4 137.48(19) . . ?
O3 Nd1 O3 135.4(4) . 3_655 ?
O3 Nd1 O4 67.7(2) 3_655 . ?
O3 Nd1 O4 67.7(2) . . ?
O8 Mo6 O18 86.4(4) . . ?
O8 Mo6 O9 97.2(5) . . ?
O8 Mo6 O15 152.9(6) . 5_676 ?
O8 Mo6 O25 93.7(5) . 5_676 ?
O8 Mo6 O24 65.0(5) . . ?
O18 Mo6 O25 88.9(5) . 5_676 ?
O18 Mo6 O24 62.9(5) . . ?
O9 Mo6 O18 154.4(6) . . ?
O9 Mo6 O15 88.0(4) . 5_676 ?
O9 Mo6 O25 65.7(5) . 5_676 ?
O9 Mo6 O24 95.6(5) . . ?
O15 Mo6 O18 78.1(4) 5_676 . ?
O15 Mo6 O25 64.2(5) 5_676 5_676 ?
O15 Mo6 O24 88.0(5) 5_676 . ?
O7 Mo6 O8 103.5(6) . . ?
O7 Mo6 O18 99.7(5) . . ?
O7 Mo6 O9 104.0(6) . . ?
O7 Mo6 O15 101.0(6) . 5_676 ?
O7 Mo6 O25 161.1(6) . 5_676 ?
O7 Mo6 O24 158.6(5) . . ?
O25 Mo6 O24 38.8(4) 5_676 . ?
O17 Mo1 O11 78.9(4) . 5_676 ?
O17 Mo1 O23 88.3(5) . 5_676 ?
O17 Mo1 O24 64.2(4) . . ?
O18 Mo1 O17 88.1(4) . . ?
O18 Mo1 O11 155.2(6) . 5_676 ?
O18 Mo1 O6 96.7(5) . . ?
O18 Mo1 O23 97.2(5) . 5_676 ?
O18 Mo1 O24 65.5(5) . . ?
O5 Mo1 O17 99.9(5) . . ?
O5 Mo1 O18 102.6(6) . . ?
O5 Mo1 O11 100.3(6) . 5_676 ?
O5 Mo1 O6 103.4(6) . . ?
O5 Mo1 O23 158.8(5) . 5_676 ?
O5 Mo1 O24 159.3(5) . . ?
O11 Mo1 O23 61.8(5) 5_676 5_676 ?
O11 Mo1 O24 89.8(5) 5_676 . ?
O6 Mo1 O17 154.5(5) . . ?
O6 Mo1 O11 86.8(5) . 5_676 ?
O6 Mo1 O23 66.3(5) . 5_676 ?
O6 Mo1 O24 95.0(6) . . ?
O23 Mo1 O24 40.4(4) 5_676 . ?
O12 Mo2 O9 79.3(4) . . ?
O12 Mo2 O23 64.5(5) . . ?
O12 Mo2 O25 89.0(5) . 5_676 ?
O9 Mo2 O23 91.7(5) . . ?
O9 Mo2 O25 62.0(5) . 5_676 ?
O10 Mo2 O12 154.4(5) . . ?
O10 Mo2 O9 86.5(4) . . ?
O10 Mo2 O23 95.0(5) . . ?
O10 Mo2 O25 65.5(5) . 5_676 ?
O11 Mo2 O12 87.2(5) . . ?
O11 Mo2 O9 156.3(6) . . ?
O11 Mo2 O10 98.1(5) . . ?
O11 Mo2 O23 64.8(5) . . ?
O11 Mo2 O25 98.7(6) . 5_676 ?
O20 Mo2 O12 99.4(6) . . ?
O20 Mo2 O9 99.8(5) . . ?
O20 Mo2 O10 104.0(6) . . ?
O20 Mo2 O11 101.5(6) . . ?
O20 Mo2 O23 158.3(5) . . ?
O20 Mo2 O25 158.4(5) . 5_676 ?
O23 Mo2 O25 42.0(5) . 5_676 ?
O17 Mo3 O8 86.9(4) . . ?
O17 Mo3 O14 154.9(5) . . ?
O17 Mo3 O19 97.6(5) . . ?
O17 Mo3 O22 97.7(5) . . ?
O17 Mo3 O24 66.0(4) . . ?
O16 Mo3 O17 102.2(5) . . ?
O16 Mo3 O8 100.3(5) . . ?
O16 Mo3 O14 100.7(5) . . ?
O16 Mo3 O19 102.1(6) . . ?
O16 Mo3 O22 157.7(5) . . ?
O16 Mo3 O24 158.8(5) . . ?
O8 Mo3 O14 79.2(5) . . ?
O8 Mo3 O22 90.6(5) . . ?
O8 Mo3 O24 62.8(4) . . ?
O14 Mo3 O22 62.1(5) . . ?
O14 Mo3 O24 89.0(5) . . ?
O19 Mo3 O8 155.6(5) . . ?
O19 Mo3 O14 87.4(4) . . ?
O19 Mo3 O22 65.1(5) . . ?
O19 Mo3 O24 97.0(6) . . ?
O22 Mo3 O24 42.2(4) . . ?
O15 Mo4 O10 87.2(4) . 5_676 ?
O15 Mo4 O19 154.4(6) . . ?
O15 Mo4 O13 96.9(5) . . ?
O15 Mo4 O22 97.1(5) . . ?
O26 Mo4 O15 102.8(6) . . ?
O26 Mo4 O10 100.7(5) . 5_676 ?
O26 Mo4 O19 100.5(6) . . ?
O26 Mo4 O13 103.4(6) . . ?
O26 Mo4 O22 158.3(5) . . ?
O10 Mo4 O19 78.3(5) 5_676 . ?
O10 Mo4 O22 88.7(5) 5_676 . ?
O19 Mo4 O22 62.0(5) . . ?
O13 Mo4 O10 153.9(6) . 5_676 ?
O13 Mo4 O19 87.7(4) . . ?
O13 Mo4 O22 65.2(5) . . ?
O21 Mo5 O12 103.2(6) . . ?
O21 Mo5 O14 103.6(6) . . ?
O21 Mo5 O6 100.4(5) . 5_676 ?
O21 Mo5 O13 99.2(5) . . ?
O21 Mo5 O22 157.0(4) . . ?
O12 Mo5 O6 87.1(4) . 5_676 ?
O12 Mo5 O13 155.1(6) . . ?
O12 Mo5 O22 97.3(5) . . ?
O14 Mo5 O12 96.5(5) . . ?
O14 Mo5 O6 154.1(6) . 5_676 ?
O14 Mo5 O13 88.5(4) . . ?
O14 Mo5 O22 63.2(5) . . ?
O6 Mo5 O22 90.9(5) 5_676 . ?
O13 Mo5 O6 78.2(5) . 5_676 ?
O13 Mo5 O22 63.3(5) . . ?
O22 P1 O22 180.0(6) . 5_676 ?
O23 P1 O22 106.0(7) . 5_676 ?
O23 P1 O22 106.0(7) 5_676 . ?
O23 P1 O22 74.0(7) . . ?
O23 P1 O22 74.0(7) 5_676 5_676 ?
O23 P1 O23 180.0 . 5_676 ?
O25 P1 O22 72.9(7) 5_676 5_676 ?
O25 P1 O22 107.1(7) . 5_676 ?
O25 P1 O22 72.9(7) . . ?
O25 P1 O22 107.1(7) 5_676 . ?
O25 P1 O23 109.9(7) 5_676 5_676 ?
O25 P1 O23 70.1(7) 5_676 . ?
O25 P1 O23 70.1(7) . 5_676 ?
O25 P1 O23 109.9(7) . . ?
O25 P1 O25 180.0 5_676 . ?
O24 P1 O22 71.2(7) . . ?
O24 P1 O22 71.2(7) 5_676 5_676 ?
O24 P1 O22 108.8(7) . 5_676 ?
O24 P1 O22 108.8(7) 5_676 . ?
O24 P1 O23 111.7(7) 5_676 5_676 ?
O24 P1 O23 68.3(7) . 5_676 ?
O24 P1 O23 68.3(7) 5_676 . ?
O24 P1 O23 111.7(7) . . ?
O24 P1 O25 67.1(7) . 5_676 ?
O24 P1 O25 112.9(7) 5_676 5_676 ?
O24 P1 O25 112.9(7) . . ?
O24 P1 O25 67.1(7) 5_676 . ?
O24 P1 O24 180.0 5_676 . ?
O1 P2 C19 111.8(5) . . ?
O1 P2 C25 109.8(5) . . ?
O1 P2 C31 109.6(5) . . ?
C19 P2 C25 107.8(5) . . ?
C31 P2 C19 108.9(5) . . ?
C31 P2 C25 108.8(5) . . ?
O2 P3 C13 111.6(5) . . ?
O2 P3 C7 110.5(5) . . ?
O2 P3 C1 111.1(5) . . ?
C7 P3 C13 107.5(5) . . ?
C1 P3 C13 108.3(5) . . ?
C1 P3 C7 107.7(6) . . ?
P2 O1 Nd1 173.3(5) . . ?
P3 O2 Nd1 169.0(5) . . ?
Mo3 O17 Mo1 138.4(6) . . ?
Mo5 O12 Mo2 138.7(7) . . ?
Mo6 O8 Mo3 140.9(7) . . ?
Mo1 O18 Mo6 139.4(7) . . ?
Mo6 O9 Mo2 138.9(7) . . ?
Mo4 O15 Mo6 140.2(7) . 5_676 ?
Mo2 O10 Mo4 140.7(6) . 5_676 ?
Mo2 O11 Mo1 138.3(8) . 5_676 ?
Mo5 O14 Mo3 140.5(7) . . ?
Mo1 O6 Mo5 139.1(7) . 5_676 ?
Mo3 O19 Mo4 138.2(7) . . ?
C14 C13 P3 119.6(9) . . ?
C14 C13 C18 120.3(11) . . ?
C18 C13 P3 120.1(9) . . ?
C8 C7 P3 121.7(8) . . ?
C8 C7 C12 118.9(11) . . ?
C12 C7 P3 119.4(9) . . ?
C33 C32 C31 119.5(11) . . ?
C13 C14 C15 117.7(11) . . ?
C24 C19 P2 120.7(8) . . ?
C20 C19 P2 119.5(8) . . ?
C20 C19 C24 119.8(10) . . ?
C26 C25 P2 122.2(9) . . ?
C30 C25 P2 118.5(8) . . ?
C30 C25 C26 119.1(11) . . ?
C32 C31 P2 121.5(8) . . ?
C36 C31 P2 118.9(9) . . ?
C36 C31 C32 119.6(10) . . ?
C35 C36 C31 119.5(11) . . ?
C23 C24 C19 120.2(11) . . ?
Mo4 O13 Mo5 138.4(7) . . ?
C11 C10 C9 119.3(12) . . ?
C2 C1 P3 119.9(9) . . ?
C2 C1 C6 118.2(11) . . ?
C6 C1 P3 121.8(10) . . ?
C3 C2 C1 120.1(12) . . ?
C15 C16 C17 120.7(12) . . ?
C27 C28 C29 121.5(12) . . ?
C5 C6 C1 120.4(12) . . ?
C34 C33 C32 119.2(12) . . ?
C35 C34 C33 121.8(11) . . ?
C5 C4 C3 121.3(13) . . ?
C18 C17 C16 120.8(13) . . ?
C34 C35 C36 120.4(12) . . ?
C25 C26 C27 120.5(12) . . ?
C19 C20 C21 119.5(11) . . ?
C21 C22 C23 118.8(12) . . ?
C16 C15 C14 120.5(12) . . ?
C7 C8 C9 120.3(10) . . ?
C24 C23 C22 120.7(12) . . ?
C17 C18 C13 120.0(12) . . ?
N1S C2S C1S 178(2) . . ?
C12 C11 C10 119.7(12) . . ?
C8 C9 C10 120.1(12) . . ?
C11 C12 C7 121.5(12) . . ?
C22 C21 C20 121.0(12) . . ?
C25 C30 C29 120.3(12) . . ?
C4 C5 C6 119.6(13) . . ?
C4 C3 C2 120.2(13) . . ?
Mo3 O22 Mo4 94.3(4) . . ?
Mo3 O22 Mo5 93.6(4) . . ?
Mo4 O22 Mo5 92.6(4) . . ?
P1 O22 Mo3 123.7(7) . . ?
P1 O22 Mo4 122.6(7) . . ?
P1 O22 Mo5 122.0(7) . . ?
P1 O22 O24 51.8(6) . . ?
O24 O22 Mo3 72.1(6) . . ?
O24 O22 Mo4 137.8(8) . . ?
O24 O22 Mo5 127.1(8) . . ?
N2S C4S C3S 178(3) . . ?
C28 C29 C30 118.7(13) . . ?
C28 C27 C26 119.7(13) . . ?
Mo2 O23 Mo1 94.6(5) . 5_676 ?
P1 O23 Mo1 125.0(7) . 5_676 ?
P1 O23 Mo2 124.8(7) . . ?
P1 O23 O25 53.4(6) . 5_676 ?
P1 O23 O24 53.4(6) . 5_676 ?
O25 O23 Mo1 142.8(9) 5_676 5_676 ?
O25 O23 Mo2 71.6(6) 5_676 . ?
O24 O23 Mo1 71.9(6) 5_676 5_676 ?
O24 O23 Mo2 131.7(8) 5_676 . ?
O24 O23 O25 91.5(9) 5_676 5_676 ?
Mo6 O25 Mo2 92.8(5) 5_676 5_676 ?
P1 O25 Mo6 128.2(8) . 5_676 ?
P1 O25 Mo2 122.7(7) . 5_676 ?
P1 O25 O23 56.5(6) . 5_676 ?
P1 O25 O24 55.6(7) . 5_676 ?
O23 O25 Mo6 131.2(9) 5_676 5_676 ?
O23 O25 Mo2 66.4(6) 5_676 5_676 ?
O24 O25 Mo6 72.8(7) 5_676 5_676 ?
O24 O25 Mo2 140.1(9) 5_676 5_676 ?
O24 O25 O23 95.0(10) 5_676 5_676 ?
Mo6 O24 Mo3 90.8(4) . . ?
Mo1 O24 Mo6 91.4(4) . . ?
Mo1 O24 Mo3 90.8(4) . . ?
P1 O24 Mo6 125.5(7) . . ?
P1 O24 Mo1 125.7(7) . . ?
P1 O24 Mo3 122.4(7) . . ?
P1 O24 O22 57.0(6) . . ?
P1 O24 O23 58.3(7) . 5_676 ?
P1 O24 O25 57.3(7) . 5_676 ?
O22 O24 Mo6 125.4(8) . . ?
O22 O24 Mo1 134.4(8) . . ?
O22 O24 Mo3 65.7(6) . . ?
O23 O24 Mo6 139.1(8) 5_676 . ?
O23 O24 Mo1 67.8(6) 5_676 . ?
O23 O24 Mo3 122.7(8) 5_676 . ?
O23 O24 O22 92.0(9) 5_676 . ?
O25 O24 Mo6 68.4(7) 5_676 . ?
O25 O24 Mo1 128.8(8) 5_676 . ?
O25 O24 Mo3 133.7(9) 5_676 . ?
O25 O24 O22 92.6(9) 5_676 . ?
O25 O24 O23 97.0(10) 5_676 5_676 ?

loop_
_geom_bond_atom_site_label_1
_geom_bond_atom_site_label_2
_geom_bond_distance
_geom_bond_site_symmetry_2
_geom_bond_publ_flag
Nd1 O1 2.345(8) 3_655 ?
Nd1 O1 2.345(8) . ?
Nd1 O2 2.351(8) . ?
Nd1 O2 2.351(8) 3_655 ?
Nd1 O3 2.486(8) . ?
Nd1 O3 2.486(8) 3_655 ?
Nd1 O4 2.493(13) . ?
Mo6 O8 1.801(10) . ?
Mo6 O18 2.021(10) . ?
Mo6 O9 1.804(10) . ?
Mo6 O15 1.978(10) 5_676 ?
Mo6 O7 1.649(9) . ?
Mo6 O25 2.438(14) 5_676 ?
Mo6 O24 2.506(13) . ?
Mo1 O17 2.001(9) . ?
Mo1 O18 1.797(10) . ?
Mo1 O5 1.636(8) . ?
Mo1 O11 2.017(11) 5_676 ?
Mo1 O6 1.802(10) . ?
Mo1 O23 2.436(14) 5_676 ?
Mo1 O24 2.501(13) . ?
Mo2 O12 1.996(10) . ?
Mo2 O9 2.012(11) . ?
Mo2 O10 1.821(10) . ?
Mo2 O11 1.793(12) . ?
Mo2 O20 1.675(9) . ?
Mo2 O23 2.412(14) . ?
Mo2 O25 2.497(13) 5_676 ?
Mo3 O17 1.818(10) . ?
Mo3 O16 1.659(8) . ?
Mo3 O8 1.991(10) . ?
Mo3 O14 2.001(10) . ?
Mo3 O19 1.827(11) . ?
Mo3 O22 2.406(13) . ?
Mo3 O24 2.512(13) . ?
Mo4 O15 1.809(11) . ?
Mo4 O26 1.652(8) . ?
Mo4 O10 1.984(10) 5_676 ?
Mo4 O19 1.990(10) . ?
Mo4 O13 1.828(10) . ?
Mo4 O22 2.461(13) . ?
Mo5 O21 1.658(8) . ?
Mo5 O12 1.807(11) . ?
Mo5 O14 1.773(11) . ?
Mo5 O6 2.010(11) 5_676 ?
Mo5 O13 1.985(11) . ?
Mo5 O22 2.467(13) . ?
P1 O22 1.572(13) . ?
P1 O22 1.572(13) 5_676 ?
P1 O23 1.561(13) 5_676 ?
P1 O23 1.561(14) . ?
P1 O25 1.503(14) . ?
P1 O25 1.503(14) 5_676 ?
P1 O24 1.473(14) 5_676 ?
P1 O24 1.473(13) . ?
P2 O1 1.496(8) . ?
P2 C19 1.805(10) . ?
P2 C25 1.808(11) . ?
P2 C31 1.796(11) . ?
P3 O2 1.510(8) . ?
P3 C13 1.809(11) . ?
P3 C7 1.798(11) . ?
P3 C1 1.796(12) . ?
O15 Mo6 1.978(10) 5_676 ?
O10 Mo4 1.984(10) 5_676 ?
O11 Mo1 2.017(11) 5_676 ?
O6 Mo5 2.010(10) 5_676 ?
C13 C14 1.391(16) . ?
C13 C18 1.397(17) . ?
C7 C8 1.371(16) . ?
C7 C12 1.395(16) . ?
C32 C31 1.399(16) . ?
C32 C33 1.391(17) . ?
C14 C15 1.433(17) . ?
C19 C24 1.393(15) . ?
C19 C20 1.386(16) . ?
C25 C26 1.388(17) . ?
C25 C30 1.338(17) . ?
C31 C36 1.393(15) . ?
C36 C35 1.378(18) . ?
C24 C23 1.376(17) . ?
C10 C11 1.38(2) . ?
C10 C9 1.397(17) . ?
C1 C2 1.388(18) . ?
C1 C6 1.407(17) . ?
C2 C3 1.387(18) . ?
C16 C17 1.379(19) . ?
C16 C15 1.35(2) . ?
C28 C29 1.35(2) . ?
C28 C27 1.34(2) . ?
C6 C5 1.387(19) . ?
C33 C34 1.372(19) . ?
C34 C35 1.352(19) . ?
C4 C5 1.36(2) . ?
C4 C3 1.36(2) . ?
C17 C18 1.359(18) . ?
C26 C27 1.39(2) . ?
C20 C21 1.400(17) . ?
C22 C23 1.40(2) . ?
C22 C21 1.381(19) . ?
C8 C9 1.394(18) . ?
C2S C1S 1.46(3) . ?
C2S N1S 1.10(2) . ?
C11 C12 1.376(19) . ?
C30 C29 1.435(17) . ?
O22 O24 1.775(18) . ?
N2S C4S 1.11(3) . ?
C4S C3S 1.42(4) . ?
O23 Mo1 2.436(13) 5_676 ?
O23 O25 1.760(19) 5_676 ?
O23 O24 1.704(18) 5_676 ?
O25 Mo6 2.438(14) 5_676 ?
O25 Mo2 2.497(13) 5_676 ?
O25 O23 1.760(19) 5_676 ?
O25 O24 1.644(19) 5_676 ?
O24 O23 1.704(18) 5_676 ?
O24 O25 1.644(19) 5_676 ?
